data_1548013
loop_
_publ_author_name
'You-Gui Huang'
'Yoshihito Shiota'
'Ming-Yan Wu'
'Sheng-Qun Su'
'Zi-Shuo Yao'
'Soonchul Kang'
'Shinji Kanegawa'
'Guo-Ling Li'
'Shu-Qi Wu'
'Takashi Kamachi'
'Kazunari Yoshizawa'
'Katsuhiko Ariga'
'Mao-Chun Hong'
'Osamu Sato'

_publ_section_title
;
 Superior thermoelasticity and shape-memory nanopores in a porous
 supramolecular organic framework
;
_journal_name_full 'Nature Communications'
_journal_page_first 11564
_journal_paper_doi 10.1038/ncomms11564
_journal_volume 7
_journal_year 2016
_chemical_formula_moiety 'C20 H17 N2 O4'
_chemical_formula_sum 'C20 H17 N2 O4'
_chemical_formula_weight 349.35
_space_group_crystal_system orthorhombic
_space_group_IT_number 68
_space_group_name_H-M_alt 'C c c a'
_symmetry_space_group_name_Hall '-C 2a 2ac'
_symmetry_space_group_name_H-M 'C c c a :2'
_atom_sites_solution_hydrogens mixed
_cell_angle_alpha 90
_cell_angle_beta 90
_cell_angle_gamma 90
_cell_formula_units_Z 16
_cell_length_a 22.819(6)
_cell_length_b 27.035(7)
_cell_length_c 12.839(3)
_cell_measurement_reflns_used 12103
_cell_measurement_temperature 273(2)
_cell_measurement_theta_max 30.7720
_cell_measurement_theta_min 1.7849
_cell_volume 7921(3)
_computing_cell_refinement CrystalClear
_computing_data_collection CrystalClear
_computing_data_reduction 'SHELXL-2014/7 (Sheldrick, 2014)'
_computing_molecular_graphics 'SHELXL-2014/7 (Sheldrick, 2014)'
_computing_publication_material 'SHELXL-2014/7 (Sheldrick, 2014)'
_computing_structure_refinement 'SHELXL-2014/7 (Sheldrick, 2014)'
_computing_structure_solution 'SHELXL-2014/7 (Sheldrick, 2014)'
_diffrn_ambient_temperature 273(2)
_diffrn_measured_fraction_theta_full 0.985
_diffrn_measured_fraction_theta_max 0.985
_diffrn_measurement_device_type 'Rigaku CCD'
_diffrn_measurement_method \w
_diffrn_radiation_type CuK\a
_diffrn_radiation_wavelength 1.54178
_diffrn_reflns_av_R_equivalents 0.0507
_diffrn_reflns_av_unetI/netI 0.0299
_diffrn_reflns_Laue_measured_fraction_full 0.985
_diffrn_reflns_Laue_measured_fraction_max 0.985
_diffrn_reflns_limit_h_max 25
_diffrn_reflns_limit_h_min -27
_diffrn_reflns_limit_k_max 32
_diffrn_reflns_limit_k_min -32
_diffrn_reflns_limit_l_max 15
_diffrn_reflns_limit_l_min -12
_diffrn_reflns_number 30861
_diffrn_reflns_point_group_measured_fraction_full 0.985
_diffrn_reflns_point_group_measured_fraction_max 0.985
_diffrn_reflns_theta_full 67.679
_diffrn_reflns_theta_max 68.232
_diffrn_reflns_theta_min 6.549
_exptl_absorpt_coefficient_mu 0.681
_exptl_absorpt_correction_T_max 1.0000
_exptl_absorpt_correction_T_min 0.8662
_exptl_crystal_colour Colorless
_exptl_crystal_density_diffrn 1.172
_exptl_crystal_description Needle
_exptl_crystal_F_000 2928
_exptl_crystal_size_max 0.14
_exptl_crystal_size_mid 0.09
_exptl_crystal_size_min 0.09
_platon_squeeze_details
;?
 The following poor diffraction spots were omitted in the refinement.
OMIT           3   1   1
OMIT           8   8   0
OMIT            1   1   1
OMIT            2   4   0
OMIT            1   3   1
OMIT          2   2   2
OMIT           2   0   2
OMIT           2   4   3
OMIT            2   2   1
OMIT          4   0   0
OMIT         10   6   0
OMIT          0   8   0
OMIT          10   4   0
OMIT           2   2   0
OMIT          1  11   1
OMIT         0   0   4
OMIT          4   8   0
OMIT         8   4   0
OMIT         0   6   2
OMIT         4   8   1
OMIT         4  12   0
OMIT        8   2   2
OMIT          2   8   0
OMIT         5   5   1
OMIT         1   9   1
OMIT           7   7   3
OMIT         6   4   1
OMIT           0   2   2
OMIT          6   8   0
OMIT          1   3   6
OMIT        4  10   2
OMIT         4   6   2
OMIT         2   8   2
OMIT         1   9   2
OMIT         5   3   5
OMIT        3   9   1
OMIT       10   2   0
OMIT          3   3   1
OMIT       2  10   0
OMIT        2   8   5
OMIT        0   0   2
OMIT       1   3   5
OMIT       1   1   3
OMIT       8   8   1
OMIT        8   6   0
OMIT      2   2   4
OMIT         3   1   3
OMIT       7   7   1
OMIT      1   5   2
OMIT      10   0   2
OMIT     3   7   2
The following constraints were performed in the refinement.
ISOR 0.2 C8A
DFIX 1.25 0.02 C8A O4B C8A O3B
DFIX 1.25 0.02 C8B O4A C8B O3A
DFIX 2.22 0.02 O3A O4A O3B O4B
DFIX 1.50 0.02 C1 C8B
C8A was rifined isotropically.
Because the disorder, desolvation process, and thermal cycling, the structure refine with poor R value.
;
_refine_diff_density_max 0.209
_refine_diff_density_min -0.170
_refine_diff_density_rms 0.037
_refine_ls_extinction_coef .
_refine_ls_extinction_method none
_refine_ls_goodness_of_fit_ref 1.181
_refine_ls_hydrogen_treatment constr
_refine_ls_matrix_type full
_refine_ls_number_parameters 266
_refine_ls_number_reflns 3578
_refine_ls_number_restraints 7
_refine_ls_restrained_S_all 1.182
_refine_ls_R_factor_all 0.1693
_refine_ls_R_factor_gt 0.1438
_refine_ls_shift/su_max 0.078
_refine_ls_shift/su_mean 0.011
_refine_ls_structure_factor_coef Fsqd
_refine_ls_weighting_details 'w=1/[\s^2^(Fo^2^)+(0.1166P)^2^+12.9098P] where P=(Fo^2^+2Fc^2^)/3'
_refine_ls_weighting_scheme calc
_refine_ls_wR_factor_gt 0.3428
_refine_ls_wR_factor_ref 0.3594
_reflns_Friedel_coverage 0.000
_reflns_Friedel_fraction_full .
_reflns_Friedel_fraction_max .
_reflns_number_gt 2785
_reflns_number_total 3578
_reflns_threshold_expression 'I > 2\s(I)'
_cod_data_source_file ncomms11564-s8.cif
_cod_data_source_block 7
_cod_original_cell_volume 7920(4)
_cod_database_code 1548013
_shelx_space_group_comment
;
The symmetry employed for this shelxl refinement is uniquely defined
by the following loop, which should always be used as a source of
symmetry information in preference to the above space-group names.
They are only intended as comments.
;

loop_
_space_group_symop_operation_xyz
'x, y, z'
'-x, -y+1/2, z'
'x, -y+1/2, -z+1/2'
'-x, y, -z+1/2'
'x+1/2, y+1/2, z'
'-x+1/2, -y+1, z'
'x+1/2, -y+1, -z+1/2'
'-x+1/2, y+1/2, -z+1/2'
'-x, -y, -z'
'x, y-1/2, -z'
'-x, y-1/2, z-1/2'
'x, -y, z-1/2'
'-x+1/2, -y+1/2, -z'
'x+1/2, y, -z'
'-x+1/2, y, z-1/2'
'x+1/2, -y+1/2, z-1/2'

loop_
_atom_site_label
_atom_site_type_symbol
_atom_site_fract_x
_atom_site_fract_y
_atom_site_fract_z
_atom_site_U_iso_or_equiv
_atom_site_adp_type
_atom_site_occupancy
_atom_site_site_symmetry_order
_atom_site_calc_flag
_atom_site_refinement_flags_posn
_atom_site_refinement_flags_adp
_atom_site_refinement_flags_occupancy
_atom_site_disorder_assembly
_atom_site_disorder_group
O1 O 0.13306(18) 0.44346(13) 1.2404(3) 0.1373(12) Uani 1 1 d . . . . .
N1 N 0.07015(19) 0.43236(17) 1.4087(3) 0.1266(14) Uani 1 1 d . . . . .
H1 H 0.1107 0.4382 1.2921 0.152 Uiso 1 1 d R U . . .
C1 C 0.1858(2) 0.40875(17) 0.8930(3) 0.1143(15) Uani 1 1 d D . . . .
O2 O 0.10205(18) 0.37233(13) 1.1743(3) 0.1464(13) Uani 1 1 d . . . . .
N2 N 0.1735(2) 0.3184(2) 0.5820(3) 0.1465(16) Uani 1 1 d . . . . .
H2A H 0.1763 0.3514 0.7040 0.176 Uiso 1 1 d R U . . .
C2 C 0.2222(2) 0.44954(15) 0.8941(2) 0.0965(12) Uani 1 1 d . . . . .
H2 H 0.2423 0.4583 0.8320 0.116 Uiso 1 1 calc R U . . .
O3A O 0.1576(4) 0.3466(2) 0.7781(4) 0.124(2) Uani 0.5 1 d D . P . .
O3B O 0.1374(4) 0.3327(2) 0.8244(5) 0.143(3) Uani 0.5 1 d D . P . .
C3 C 0.23037(17) 0.47843(12) 0.9837(2) 0.0786(10) Uani 1 1 d . . . . .
O4A O 0.2090(4) 0.4054(3) 0.7015(4) 0.173(3) Uani 0.5 1 d D . P . .
O4B O 0.1994(3) 0.3814(2) 0.7414(5) 0.116(2) Uani 0.5 1 d D . P . .
C4 C 0.19948(18) 0.46438(12) 1.0730(2) 0.0797(10) Uani 1 1 d . . . . .
H4 H 0.2035 0.4833 1.1349 0.096 Uiso 1 1 calc R U . . .
C5 C 0.16360(18) 0.42391(13) 1.0730(3) 0.0845(11) Uani 1 1 d . . . . .
C6 C 0.1564(2) 0.39553(15) 0.9841(4) 0.1120(14) Uani 1 1 d . . . . .
H6 H 0.1316 0.3673 0.9852 0.134 Uiso 1 1 calc R U . . .
C7 C 0.1293(2) 0.40990(17) 1.1665(4) 0.1136(15) Uani 1 1 d . . . . .
C8A C 0.1668(4) 0.3695(4) 0.8154(8) 0.107(3) Uiso 0.5 1 d D . P . .
C8B C 0.1867(6) 0.3865(5) 0.7826(7) 0.176(5) Uani 0.5 1 d D . P . .
C9 C 0.1666(4) 0.2704(3) 0.5688(4) 0.163(3) Uani 1 1 d . . . . .
H9 H 0.1608 0.2502 0.6284 0.195 Uiso 1 1 calc R U . . .
C10 C 0.1674(4) 0.2491(2) 0.4750(4) 0.170(3) Uani 1 1 d . . . . .
H10 H 0.1609 0.2145 0.4697 0.204 Uiso 1 1 calc R U . . .
C11 C 0.1771(3) 0.27498(19) 0.3891(3) 0.151(2) Uani 1 1 d . . . . .
C12 C 0.1846(3) 0.3250(2) 0.3996(4) 0.136(2) Uani 1 1 d . . . . .
H12 H 0.1903 0.3454 0.3402 0.163 Uiso 1 1 calc R U . . .
C13 C 0.1838(2) 0.34499(19) 0.4980(4) 0.1307(18) Uani 1 1 d . . . . .
H13 H 0.1910 0.3794 0.5058 0.157 Uiso 1 1 calc R U . . .
C14A C 0.2023(6) 0.2461(5) 0.2864(6) 0.152(4) Uani 0.5 1 d . . P . .
C14B C 0.1534(7) 0.2445(4) 0.2222(6) 0.173(5) Uani 0.5 1 d . . P . .
C15 C 0.0833(3) 0.4629(3) 1.4786(5) 0.178(3) Uani 1 1 d . . . . .
H15 H 0.1112 0.4878 1.4617 0.214 Uiso 1 1 calc R U . . .
C16 C 0.0603(3) 0.4632(3) 1.5789(5) 0.193(3) Uani 1 1 d . . . . .
H16 H 0.0747 0.4860 1.6291 0.231 Uiso 1 1 calc R U . . .
C17 C 0.0184(3) 0.4318(3) 1.6041(4) 0.153(2) Uani 1 1 d . . . . .
C18 C 0.0045(3) 0.3976(2) 1.5310(5) 0.155(2) Uani 1 1 d . . . . .
H18 H -0.0231 0.3723 1.5465 0.186 Uiso 1 1 calc R U . . .
C19 C 0.0307(3) 0.3997(2) 1.4332(4) 0.1419(19) Uani 1 1 d . . . . .
H19 H 0.0193 0.3762 1.3821 0.170 Uiso 1 1 calc R U . . .
C20 C -0.0154(4) 0.4317(4) 1.7090(5) 0.233(4) Uani 1 1 d . . . . .
H20A H -0.0411 0.4612 1.7106 0.280 Uiso 1 1 calc R U . . .
H20B H -0.0410 0.4022 1.7105 0.280 Uiso 1 1 calc R U . . .

loop_
_atom_site_aniso_label
_atom_site_aniso_U_11
_atom_site_aniso_U_22
_atom_site_aniso_U_33
_atom_site_aniso_U_23
_atom_site_aniso_U_13
_atom_site_aniso_U_12
O1 0.185(3) 0.122(2) 0.1041(19) 0.0061(18) 0.047(2) -0.039(2)
N1 0.126(3) 0.143(3) 0.111(3) -0.007(2) 0.027(2) -0.029(3)
C1 0.142(4) 0.112(3) 0.089(2) -0.051(2) -0.032(2) 0.018(3)
O2 0.166(3) 0.114(2) 0.160(3) 0.031(2) -0.012(2) -0.046(2)
N2 0.167(4) 0.205(4) 0.0675(18) -0.053(2) -0.031(2) 0.055(3)
C2 0.129(3) 0.113(3) 0.0479(16) -0.0227(17) -0.0164(18) 0.018(2)
O3A 0.208(7) 0.091(4) 0.072(3) -0.020(3) -0.006(4) -0.044(4)
O3B 0.223(7) 0.112(4) 0.094(4) -0.015(3) -0.005(4) -0.071(4)
C3 0.117(3) 0.0724(18) 0.0460(14) -0.0016(13) -0.0131(16) 0.0207(17)
O4A 0.302(9) 0.173(5) 0.043(2) -0.044(3) 0.038(4) -0.105(6)
O4B 0.179(6) 0.090(3) 0.079(3) -0.008(3) -0.014(4) -0.055(4)
C4 0.118(3) 0.0720(19) 0.0489(15) -0.0004(14) -0.0053(17) -0.0023(19)
C5 0.101(3) 0.0728(19) 0.079(2) 0.0037(18) -0.0100(19) -0.0036(19)
C6 0.129(3) 0.081(2) 0.126(3) -0.030(2) -0.041(3) 0.005(2)
C7 0.138(4) 0.085(2) 0.118(3) 0.015(2) -0.016(3) -0.016(3)
C8B 0.139(10) 0.253(13) 0.136(8) -0.115(7) 0.010(7) -0.015(9)
C9 0.236(7) 0.173(5) 0.079(3) -0.002(3) 0.001(4) -0.004(5)
C10 0.313(9) 0.117(3) 0.081(3) -0.013(3) 0.001(4) -0.038(5)
C11 0.271(7) 0.121(3) 0.061(2) -0.035(2) 0.007(3) -0.054(4)
C12 0.205(5) 0.123(4) 0.079(3) -0.013(3) -0.005(3) -0.014(4)
C13 0.167(5) 0.118(3) 0.107(3) -0.050(3) -0.023(3) -0.003(3)
C14A 0.151(8) 0.203(9) 0.103(7) -0.078(8) -0.038(5) 0.021(9)
C14B 0.218(12) 0.209(10) 0.093(6) -0.106(6) -0.036(6) 0.062(8)
C15 0.202(5) 0.202(6) 0.131(4) -0.017(4) 0.058(4) -0.100(4)
C16 0.204(5) 0.229(6) 0.145(4) -0.060(4) 0.061(4) -0.124(4)
C17 0.147(4) 0.199(6) 0.115(3) -0.019(4) 0.039(3) -0.055(4)
C18 0.146(4) 0.172(5) 0.148(4) -0.012(4) 0.051(3) -0.064(4)
C19 0.144(4) 0.152(4) 0.129(4) -0.019(3) 0.029(3) -0.039(4)
C20 0.224(8) 0.355(12) 0.121(5) -0.019(5) 0.050(5) -0.073(8)

loop_
_atom_type_symbol
_atom_type_description
_atom_type_scat_dispersion_real
_atom_type_scat_dispersion_imag
_atom_type_scat_source
C C 0.0181 0.0091 'International Tables Vol C Tables 4.2.6.8 and 6.1.1.4'
H H 0.0000 0.0000 'International Tables Vol C Tables 4.2.6.8 and 6.1.1.4'
N N 0.0311 0.0180 'International Tables Vol C Tables 4.2.6.8 and 6.1.1.4'
O O 0.0492 0.0322 'International Tables Vol C Tables 4.2.6.8 and 6.1.1.4'

loop_
_geom_angle_atom_site_label_1
_geom_angle_atom_site_label_2
_geom_angle_atom_site_label_3
_geom_angle
_geom_angle_site_symmetry_1
_geom_angle_site_symmetry_3
C7 O1 H1 114.1 . .
C15 N1 C19 116.1(5) . .
C2 C1 C6 119.1(3) . .
C2 C1 C8A 137.4(5) . .
C6 C1 C8A 103.5(5) . .
C2 C1 C8B 108.2(6) . .
C6 C1 C8B 132.7(6) . .
C8A C1 C8B 29.2(5) . .
C13 N2 C9 116.9(4) . .
C1 C2 C3 122.2(4) . .
C1 C2 H2 118.9 . .
C3 C2 H2 118.9 . .
C8A O3A O3B 93.8(10) . .
C8A O3A C8B 35.6(8) . .
O3B O3A C8B 129.5(9) . .
C8A O3A O4B 61.1(8) . .
O3B O3A O4B 154.0(8) . .
C8B O3A O4B 25.8(5) . .
C8A O3A H2A 109.6 . .
O3B O3A H2A 156.6 . .
C8B O3A H2A 73.9 . .
O4B O3A H2A 49.0 . .
O3A O3B C8A 42.1(6) . .
O3A O3B C8B 30.7(6) . .
C8A O3B C8B 11.4(6) . .
C4 C3 C2 117.0(3) . .
C4 C3 C3 121.5(2) . 6
C2 C3 C3 121.5(3) . 6
O4B O4A C8B 25.7(7) . .
C8B O4B O4A 117.5(16) . .
C8B O4B C8A 29.3(13) . .
O4A O4B C8A 143.4(11) . .
C8B O4B O3A 63.2(13) . .
O4A O4B O3A 150.9(11) . .
C8A O4B O3A 34.6(5) . .
C8B O4B H2A 108.7 . .
O4A O4B H2A 115.5 . .
C8A O4B H2A 81.7 . .
O3A O4B H2A 47.4 . .
C5 C4 C3 121.3(3) . .
C5 C4 H4 119.4 . .
C3 C4 H4 119.4 . .
C4 C5 C6 121.0(4) . .
C4 C5 C7 121.4(3) . .
C6 C5 C7 117.6(4) . .
C5 C6 C1 119.4(4) . .
C5 C6 H6 120.3 . .
C1 C6 H6 120.3 . .
O2 C7 O1 124.1(5) . .
O2 C7 C5 124.0(5) . .
O1 C7 C5 111.9(4) . .
C8B C8A O3A 106.6(15) . .
C8B C8A O3B 150.6(15) . .
O3A C8A O3B 44.0(7) . .
C8B C8A O4B 23.1(9) . .
O3A C8A O4B 84.3(10) . .
O3B C8A O4B 128.0(10) . .
C8B C8A C1 77.0(11) . .
O3A C8A C1 174.5(12) . .
O3B C8A C1 132.3(8) . .
O4B C8A C1 98.7(7) . .
C8B C8A H2A 66.2 . .
O3A C8A H2A 40.4 . .
O3B C8A H2A 84.5 . .
O4B C8A H2A 44.3 . .
C1 C8A H2A 142.9 . .
O4B C8B C8A 128(2) . .
O4B C8B O4A 36.8(10) . .
C8A C8B O4A 157.8(16) . .
O4B C8B O3A 90.9(14) . .
C8A C8B O3A 37.8(10) . .
O4A C8B O3A 121.1(8) . .
O4B C8B C1 151.8(18) . .
C8A C8B C1 73.8(11) . .
O4A C8B C1 127.2(9) . .
O3A C8B C1 111.5(8) . .
O4B C8B O3B 110.1(14) . .
C8A C8B O3B 18.0(10) . .
O4A C8B O3B 140.6(8) . .
O3A C8B O3B 19.8(4) . .
C1 C8B O3B 91.8(6) . .
O4B C8B H2A 46.6 . .
C8A C8B H2A 83.7 . .
O4A C8B H2A 75.5 . .
O3A C8B H2A 45.9 . .
C1 C8B H2A 157.3 . .
O3B C8B H2A 65.7 . .
N2 C9 C10 122.6(5) . .
N2 C9 H9 118.7 . .
C10 C9 H9 118.7 . .
C11 C10 C9 121.8(6) . .
C11 C10 H10 119.1 . .
C9 C10 H10 119.1 . .
C10 C11 C12 117.4(4) . .
C10 C11 C14B 120.6(6) . 3
C12 C11 C14B 116.8(6) . 3
C10 C11 C14A 118.5(7) . .
C12 C11 C14A 120.4(7) . .
C14B C11 C14A 41.4(6) 3 .
C11 C12 C13 118.5(5) . .
C11 C12 H12 120.7 . .
C13 C12 H12 120.7 . .
N2 C13 C12 122.7(5) . .
N2 C13 H13 118.6 . .
C12 C13 H13 118.6 . .
C14A C14A C14B 81.9(8) 3 3
C14A C14A C14B 55.1(6) 3 .
C14B C14A C14B 33.9(7) 3 .
C14A C14A C11 133.0(19) 3 .
C14B C14A C11 68.3(7) 3 .
C14B C14A C11 102.2(8) . .
C14B C14B C14A 90.2(7) 3 3
C14B C14B C14A 55.9(7) 3 .
C14A C14B C14A 43.1(10) 3 .
C14B C14B C11 160.3(7) 3 3
C14A C14B C11 70.3(8) 3 3
C14A C14B C11 105.5(9) . 3
N1 C15 C16 125.0(6) . .
N1 C15 H15 117.5 . .
C16 C15 H15 117.5 . .
C17 C16 C15 119.9(6) . .
C17 C16 H16 120.0 . .
C15 C16 H16 120.0 . .
C16 C17 C18 116.1(5) . .
C16 C17 C20 125.1(7) . .
C18 C17 C20 118.8(6) . .
C17 C18 C19 119.6(5) . .
C17 C18 H18 120.2 . .
C19 C18 H18 120.2 . .
N1 C19 C18 123.0(5) . .
N1 C19 H19 118.5 . .
C18 C19 H19 118.5 . .
C20 C20 C17 116.5(11) 4_558 .
C20 C20 H20A 108.2 4_558 .
C17 C20 H20A 108.2 . .
C20 C20 H20B 108.2 4_558 .
C17 C20 H20B 108.2 . .
H20A C20 H20B 107.3 . .

loop_
_geom_bond_atom_site_label_1
_geom_bond_atom_site_label_2
_geom_bond_distance
_geom_bond_site_symmetry_2
O1 C7 1.316(6) .
O1 H1 0.8494 .
N1 C15 1.257(7) .
N1 C19 1.300(7) .
C1 C2 1.380(6) .
C1 C6 1.395(7) .
C1 C8A 1.518(11) .
C1 C8B 1.540(10) .
O2 C7 1.195(5) .
N2 C13 1.316(7) .
N2 C9 1.319(8) .
C2 C3 1.403(4) .
C2 H2 0.9500 .
O3A C8A 0.811(11) .
O3A O3B 0.840(8) .
O3A C8B 1.268(12) .
O3A O4B 1.420(9) .
O3A H2A 1.0512 .
O3B C8A 1.206(10) .
O3B C8B 1.915(13) .
C3 C4 1.399(5) .
C3 C3 1.471(7) 6
O4A O4B 0.855(7) .
O4A C8B 1.266(11) .
O4B C8B 0.619(11) .
O4B C8A 1.249(10) .
O4B H2A 1.0790 .
C4 C5 1.367(5) .
C4 H4 0.9500 .
C5 C6 1.385(5) .
C5 C7 1.482(6) .
C6 H6 0.9500 .
C8A C8B 0.771(14) .
C8A H2A 1.5276 .
C8B H2A 1.4056 .
C9 C10 1.335(7) .
C9 H9 0.9500 .
C10 C11 1.324(7) .
C10 H10 0.9500 .
C11 C12 1.370(7) .
C11 C14B 1.615(9) 3
C11 C14A 1.636(11) .
C12 C13 1.375(6) .
C12 H12 0.9500 .
C13 H13 0.9500 .
C14A C14A 0.958(19) 3
C14A C14B 1.151(18) 3
C14A C14B 1.389(15) .
C14B C14B 0.775(13) 3
C14B C14A 1.151(18) 3
C14B C11 1.616(9) 3
C15 C16 1.390(8) .
C15 H15 0.9500 .
C16 C17 1.318(8) .
C16 H16 0.9500 .
C17 C18 1.356(8) .
C17 C20 1.552(9) .
C18 C19 1.392(7) .
C18 H18 0.9500 .
C19 H19 0.9500 .
C20 C20 1.266(15) 4_558
C20 H20A 0.9900 .
C20 H20B 0.9900 .

loop_
_geom_hbond_atom_site_label_D
_geom_hbond_atom_site_label_H
_geom_hbond_atom_site_label_A
_geom_hbond_distance_DH
_geom_hbond_distance_HA
_geom_hbond_distance_DA
_geom_hbond_angle_DHA
_geom_hbond_site_symmetry_A
O1 H1 N1 0.85 1.77 2.611(5) 172.6 .
O3A H2A N2 1.05 1.80 2.656(6) 135.4 .
O4B H2A N2 1.08 1.80 2.726(7) 140.8 .

loop_
_geom_torsion_atom_site_label_1
_geom_torsion_atom_site_label_2
_geom_torsion_atom_site_label_3
_geom_torsion_atom_site_label_4
_geom_torsion
_geom_torsion_site_symmetry_1
_geom_torsion_site_symmetry_2
_geom_torsion_site_symmetry_3
_geom_torsion_site_symmetry_4
C6 C1 C2 C3 -0.4(7) . . . .
C8A C1 C2 C3 -179.1(7) . . . .
C8B C1 C2 C3 179.4(6) . . . .
C8B O3A O3B C8A 0.3(13) . . . .
O4B O3A O3B C8A 14(2) . . . .
C8A O3A O3B C8B -0.3(13) . . . .
O4B O3A O3B C8B 13.5(17) . . . .
C1 C2 C3 C4 -0.5(6) . . . .
C1 C2 C3 C3 179.5(4) . . . 6
C8B O4A O4B C8A 18.5(17) . . . .
C8B O4A O4B O3A 84(3) . . . .
C8A O3A O4B C8B -8.6(19) . . . .
O3B O3A O4B C8B -24(3) . . . .
C8A O3A O4B O4A -108(2) . . . .
O3B O3A O4B O4A -123(3) . . . .
C8B O3A O4B O4A -99(3) . . . .
O3B O3A O4B C8A -16(2) . . . .
C8B O3A O4B C8A 8.6(19) . . . .
C2 C3 C4 C5 0.9(5) . . . .
C3 C3 C4 C5 -179.2(4) 6 . . .
C3 C4 C5 C6 -0.3(6) . . . .
C3 C4 C5 C7 -178.0(4) . . . .
C4 C5 C6 C1 -0.6(6) . . . .
C7 C5 C6 C1 177.1(4) . . . .
C2 C1 C6 C5 0.9(7) . . . .
C8A C1 C6 C5 -179.9(5) . . . .
C8B C1 C6 C5 -178.7(8) . . . .
C4 C5 C7 O2 -172.1(5) . . . .
C6 C5 C7 O2 10.2(7) . . . .
C4 C5 C7 O1 7.1(6) . . . .
C6 C5 C7 O1 -170.6(4) . . . .
O3B O3A C8A C8B 179.6(17) . . . .
O4B O3A C8A C8B 6.4(15) . . . .
C8B O3A C8A O3B -179.6(17) . . . .
O4B O3A C8A O3B -173.1(10) . . . .
O3B O3A C8A O4B 173.1(10) . . . .
C8B O3A C8A O4B -6.4(15) . . . .
O3A O3B C8A C8B -1(3) . . . .
C8B O3B C8A O3A 1(3) . . . .
O3A O3B C8A O4B -8.7(13) . . . .
C8B O3B C8A O4B -8(3) . . . .
O3A O3B C8A C1 -174.3(17) . . . .
C8B O3B C8A C1 -173(4) . . . .
O4A O4B C8A C8B -35(3) . . . .
O3A O4B C8A C8B -164(4) . . . .
C8B O4B C8A O3A 164(4) . . . .
O4A O4B C8A O3A 129.0(17) . . . .
C8B O4B C8A O3B 170(4) . . . .
O4A O4B C8A O3B 135.1(16) . . . .
O3A O4B C8A O3B 6.1(9) . . . .
C8B O4B C8A C1 -20(3) . . . .
O4A O4B C8A C1 -55.6(18) . . . .
O3A O4B C8A C1 175.3(13) . . . .
C2 C1 C8A C8B -2.9(17) . . . .
C6 C1 C8A C8B 178.2(14) . . . .
C2 C1 C8A O3B 173.8(9) . . . .
C6 C1 C8A O3B -5.1(13) . . . .
C8B C1 C8A O3B 177(2) . . . .
C2 C1 C8A O4B 5.2(11) . . . .
C6 C1 C8A O4B -173.7(6) . . . .
C8B C1 C8A O4B 8.1(12) . . . .
O4A O4B C8B C8A 157(2) . . . .
O3A O4B C8B C8A 10(2) . . . .
C8A O4B C8B O4A -157(2) . . . .
O3A O4B C8B O4A -147.2(13) . . . .
O4A O4B C8B O3A 147.2(13) . . . .
C8A O4B C8B O3A -10(2) . . . .
O4A O4B C8B C1 -69(4) . . . .
C8A O4B C8B C1 134(6) . . . .
O3A O4B C8B C1 144(4) . . . .
O4A O4B C8B O3B 152.1(11) . . . .
C8A O4B C8B O3B -5.1(19) . . . .
O3A O4B C8B O3B 4.8(6) . . . .
O3A C8A C8B O4B -16(4) . . . .
O3B C8A C8B O4B -16(6) . . . .
C1 C8A C8B O4B 159(3) . . . .
O3A C8A C8B O4A 21(6) . . . .
O3B C8A C8B O4A 22(8) . . . .
O4B C8A C8B O4A 38(3) . . . .
C1 C8A C8B O4A -163(5) . . . .
O3B C8A C8B O3A 1(2) . . . .
O4B C8A C8B O3A 16(4) . . . .
C1 C8A C8B O3A 175.7(14) . . . .
O3A C8A C8B C1 -175.7(14) . . . .
O3B C8A C8B C1 -175(3) . . . .
O4B C8A C8B C1 -159(3) . . . .
O3A C8A C8B O3B -1(2) . . . .
O4B C8A C8B O3B 16(6) . . . .
C1 C8A C8B O3B 175(3) . . . .
O4B O4A C8B C8A -54(5) . . . .
O4B O4A C8B O3A -39.2(17) . . . .
O4B O4A C8B C1 146(3) . . . .
O4B O4A C8B O3B -43.8(19) . . . .
C8A O3A C8B O4B 167(3) . . . .
O3B O3A C8B O4B 166.5(17) . . . .
O3B O3A C8B C8A -1(2) . . . .
O4B O3A C8B C8A -167(3) . . . .
C8A O3A C8B O4A -171(3) . . . .
O3B O3A C8B O4A -171.3(14) . . . .
O4B O3A C8B O4A 22.2(10) . . . .
C8A O3A C8B C1 4.5(14) . . . .
O3B O3A C8B C1 4(2) . . . .
O4B O3A C8B C1 -163(2) . . . .
C8A O3A C8B O3B 1(2) . . . .
O4B O3A C8B O3B -166.5(17) . . . .
C2 C1 C8B O4B 35(4) . . . .
C6 C1 C8B O4B -146(4) . . . .
C8A C1 C8B O4B -143(5) . . . .
C2 C1 C8B C8A 177.9(12) . . . .
C6 C1 C8B C8A -2.4(18) . . . .
C2 C1 C8B O4A -10.1(16) . . . .
C6 C1 C8B O4A 169.6(10) . . . .
C8A C1 C8B O4A 172(2) . . . .
C2 C1 C8B O3A 175.1(9) . . . .
C6 C1 C8B O3A -5.2(16) . . . .
C8A C1 C8B O3A -2.9(9) . . . .
C2 C1 C8B O3B 176.4(5) . . . .
C6 C1 C8B O3B -3.9(11) . . . .
C8A C1 C8B O3B -1.5(10) . . . .
C13 N2 C9 C10 -2.7(11) . . . .
N2 C9 C10 C11 2.1(13) . . . .
C9 C10 C11 C12 -1.8(12) . . . .
C9 C10 C11 C14B -155.4(9) . . . 3
C9 C10 C11 C14A 156.6(8) . . . .
C10 C11 C12 C13 2.3(10) . . . .
C14B C11 C12 C13 156.9(8) 3 . . .
C14A C11 C12 C13 -155.8(7) . . . .
C9 N2 C13 C12 3.3(9) . . . .
C11 C12 C13 N2 -3.1(9) . . . .
C10 C11 C14A C14A 159.6(14) . . . 3
C12 C11 C14A C14A -42.6(16) . . . 3
C14B C11 C14A C14A 54.5(11) 3 . . 3
C10 C11 C14A C14B 105.0(11) . . . 3
C12 C11 C14A C14B -97.2(11) . . . 3
C10 C11 C14A C14B 106.4(11) . . . .
C12 C11 C14A C14B -95.8(10) . . . .
C14B C11 C14A C14B 1.4(11) 3 . . .
C14A C14A C14B C14B -137(3) 3 . . 3
C11 C14A C14B C14B -2.3(19) . . . 3
C14B C14A C14B C14A 137(3) 3 . . 3
C11 C14A C14B C14A 135(2) . . . 3
C14A C14A C14B C11 36.0(18) 3 . . 3
C14B C14A C14B C11 173(2) 3 . . 3
C11 C14A C14B C11 170.5(7) . . . 3
C19 N1 C15 C16 1.9(11) . . . .
N1 C15 C16 C17 -4.9(13) . . . .
C15 C16 C17 C18 6.1(11) . . . .
C15 C16 C17 C20 -173.4(8) . . . .
C16 C17 C18 C19 -5.0(11) . . . .
C20 C17 C18 C19 174.5(7) . . . .
C15 N1 C19 C18 -0.7(10) . . . .
C17 C18 C19 N1 2.4(11) . . . .
C16 C17 C20 C20 -51.8(9) . . . 4_558
C18 C17 C20 C20 128.8(6) . . . 4_558

loop_
_platon_squeeze_void_nr
_platon_squeeze_void_average_x
_platon_squeeze_void_average_y
_platon_squeeze_void_average_z
_platon_squeeze_void_volume
_platon_squeeze_void_count_electrons
_platon_squeeze_void_content
1 0.000 0.250 -0.028 275 5 ' '
2 0.500 0.250 0.010 275 5 ' '
3 0.000 0.750 0.010 275 5 ' '
4 0.500 0.750 -0.028 275 5 ' '
